data_8106028
loop_
_publ_author_name
'Li, Peng-Peng'
'Zhao, Li'
'Zhao, Ji-Xing'
'Zhu, Zhao-Bin'

_publ_section_title
;
 Crystal structure of (E)-1-(4-{[(E)-4-Diethylamino-2-hydroxybenzene
 methylene]amino}phenyl)ethanone methoxy oxime, C20H27ClN3O3
;
_journal_issue 1
_journal_name_full 'Zeitschrift f\"ur Kristallographie - New Crystal Structures'
_journal_page_first 9
_journal_page_last 11
_journal_paper_doi 10.1515/ncrs-2017-0067
_journal_volume 233
_journal_year 2018
_chemical_formula_moiety 'Cl, C20 H25 N3 O2, H2 O'
_chemical_formula_sum 'C20 H27 Cl N3 O3'
_chemical_formula_weight 392.89
_space_group_crystal_system monoclinic
_space_group_IT_number 14
_space_group_name_Hall '-P 2yn'
_space_group_name_H-M_alt 'P 1 21/n 1'
_atom_sites_solution_hydrogens mixed
_atom_sites_solution_primary direct
_cell_angle_alpha 90
_cell_angle_beta 101.284(6)
_cell_angle_gamma 90
_cell_formula_units_Z 4
_cell_length_a 10.7351(5)
_cell_length_b 14.1177(6)
_cell_length_c 14.3355(9)
_cell_measurement_reflns_used 2116
_cell_measurement_temperature 293(2)
_cell_measurement_theta_max 68.4620
_cell_measurement_theta_min 6.9930
_cell_volume 2130.62(19)
_computing_molecular_graphics 'Olex2 (Dolomanov et al., 2009)'
_computing_publication_material 'Olex2 (Dolomanov et al., 2009)'
_computing_structure_refinement 'ShelXL (Sheldrick, 2008)'
_computing_structure_solution 'ShelXS-1997 (Sheldrick, 2008)'
_diffrn_ambient_temperature 293(2)
_diffrn_measured_fraction_theta_full 0.995
_diffrn_measured_fraction_theta_max 0.977
_diffrn_measurement_device 'four-circle diffractometer'
_diffrn_measurement_device_type 'SuperNova, Dual, Cu at zero, Eos'
_diffrn_measurement_method '\w scans'
_diffrn_radiation_type CuK\a
_diffrn_radiation_wavelength 1.54184
_diffrn_reflns_av_R_equivalents 0.0259
_diffrn_reflns_av_unetI/netI 0.0305
_diffrn_reflns_Laue_measured_fraction_full 0.995
_diffrn_reflns_Laue_measured_fraction_max 0.977
_diffrn_reflns_limit_h_max 9
_diffrn_reflns_limit_h_min -13
_diffrn_reflns_limit_k_max 16
_diffrn_reflns_limit_k_min -16
_diffrn_reflns_limit_l_max 17
_diffrn_reflns_limit_l_min -12
_diffrn_reflns_number 7644
_diffrn_reflns_point_group_measured_fraction_full 0.995
_diffrn_reflns_point_group_measured_fraction_max 0.977
_diffrn_reflns_theta_full 67.684
_diffrn_reflns_theta_max 70.044
_diffrn_reflns_theta_min 4.438
_diffrn_source 'sealed X-ray tube'
_diffrn_source_type 'SuperNova (Cu) X-ray Source'
_exptl_absorpt_coefficient_mu 1.781
_exptl_absorpt_correction_T_max 1.00000
_exptl_absorpt_correction_T_min 0.94784
_exptl_absorpt_correction_type multi-scan
_exptl_absorpt_process_details
;
CrysAlisPro, Agilent Technologies,
Version 1.171.37.33 (release 27-03-2014 CrysAlis171 .NET)
(compiled Mar 27 2014,17:12:48)
Empirical absorption correction using spherical harmonics,
 implemented in SCALE3 ABSPACK scaling algorithm.
;
_exptl_crystal_colour 'clear dark brown'
_exptl_crystal_density_diffrn 1.225
_exptl_crystal_description block
_exptl_crystal_F_000 836
_exptl_crystal_size_max 0.33
_exptl_crystal_size_mid 0.31
_exptl_crystal_size_min 0.25
_refine_diff_density_max 0.466
_refine_diff_density_min -0.237
_refine_diff_density_rms 0.052
_refine_ls_extinction_coef .
_refine_ls_extinction_method none
_refine_ls_goodness_of_fit_ref 1.043
_refine_ls_hydrogen_treatment constr
_refine_ls_matrix_type full
_refine_ls_number_parameters 252
_refine_ls_number_reflns 3951
_refine_ls_number_restraints 0
_refine_ls_restrained_S_all 1.043
_refine_ls_R_factor_all 0.0774
_refine_ls_R_factor_gt 0.0569
_refine_ls_shift/su_max 0.000
_refine_ls_shift/su_mean 0.000
_refine_ls_structure_factor_coef Fsqd
_refine_ls_weighting_details 'w=1/[\s^2^(Fo^2^)+(0.0791P)^2^+0.8598P] where P=(Fo^2^+2Fc^2^)/3'
_refine_ls_weighting_scheme calc
_refine_ls_wR_factor_gt 0.1566
_refine_ls_wR_factor_ref 0.1767
_reflns_Friedel_coverage 0.000
_reflns_Friedel_fraction_full .
_reflns_Friedel_fraction_max .
_reflns_number_gt 2891
_reflns_number_total 3951
_reflns_threshold_expression 'I > 2\s(I)'
_cod_data_source_file suppl_ncrs-2017-0067_suppl.cif
_cod_data_source_block c20h27cln3o3
_cod_original_cell_volume 2130.6(2)
_cod_database_code 8106028
_shelx_space_group_comment
;
The symmetry employed for this shelxl refinement is uniquely defined
by the following loop, which should always be used as a source of
symmetry information in preference to the above space-group names.
They are only intended as comments.
;
_olex2_refinement_description
;
1. Fixed Uiso
 At 1.2 times of:
  All C(H) groups, All C(H,H) groups
 At 1.5 times of:
  All C(H,H,H) groups, All O(H) groups, All O(H,H) groups
2.a Free rotating group:
 O3(H3D,H3E)
2.b Secondary CH2 refined with riding coordinates:
 C2(H2A,H2B), C4(H4A,H4B)
2.c Aromatic/amide H refined with riding coordinates:
 C11(H11), C6(H6), C9(H9), C13(H13), C17(H17), C16(H16), C14(H14), C10(H10)
2.d Idealised Me refined as rotating group:
 C19(H19A,H19B,H19C), C1(H1A,H1B,H1C), C3(H3A,H3B,H3C), C20(H20A,H20B,H20C)
2.e Idealised tetrahedral OH refined as rotating group:
 O1(H1)
;
_shelx_shelxl_version_number 2014/7
_olex2_submission_special_instructions 'No special instructions were received'

loop_
_space_group_symop_operation_xyz
'x, y, z'
'-x+1/2, y+1/2, -z+1/2'
'-x, -y, -z'
'x-1/2, -y-1/2, z-1/2'

loop_
_atom_site_label
_atom_site_type_symbol
_atom_site_fract_x
_atom_site_fract_y
_atom_site_fract_z
_atom_site_U_iso_or_equiv
_atom_site_adp_type
_atom_site_occupancy
_atom_site_site_symmetry_order
_atom_site_calc_flag
_atom_site_refinement_flags_posn
_atom_site_refinement_flags_adp
_atom_site_refinement_flags_occupancy
_atom_site_disorder_assembly
_atom_site_disorder_group
Cl1 Cl 0.04073(8) 0.56350(6) 0.35325(7) 0.0748(3) Uani 1 1 d . . . . .
O1 O 0.62367(18) 0.44948(12) 0.38662(16) 0.0604(5) Uani 1 1 d . . . . .
H1 H 0.7011 0.4515 0.4041 0.091 Uiso 1 1 calc GR . . . .
O2 O 0.0710(2) -0.10444(13) 0.39017(18) 0.0699(6) Uani 1 1 d . . . . .
O3 O 0.1365(2) 0.57609(18) 0.57179(19) 0.0786(7) Uani 1 1 d . . . . .
H3D H 0.0989 0.5312 0.5945 0.118 Uiso 1 1 d G . . . .
H3E H 0.1161 0.5753 0.5114 0.118 Uiso 1 1 d G . . . .
N1 N 0.6623(2) 0.78435(16) 0.35311(19) 0.0603(6) Uani 1 1 d . . . . .
N2 N 0.3907(2) 0.38164(16) 0.37570(17) 0.0573(6) Uani 1 1 d . . . . .
N3 N 0.1475(2) -0.02397(16) 0.38696(18) 0.0592(6) Uani 1 1 d . . . . .
C1 C 0.8191(3) 0.7542(3) 0.2518(3) 0.0835(10) Uani 1 1 d . . . . .
H1A H 0.7723 0.7974 0.2063 0.125 Uiso 1 1 calc GR . . . .
H1B H 0.7907 0.6907 0.2359 0.125 Uiso 1 1 calc GR . . . .
H1C H 0.9080 0.7590 0.2508 0.125 Uiso 1 1 calc GR . . . .
C2 C 0.7974(3) 0.7783(2) 0.3494(2) 0.0647(8) Uani 1 1 d . . . . .
H2A H 0.8371 0.7304 0.3940 0.078 Uiso 1 1 calc R . . . .
H2B H 0.8377 0.8385 0.3690 0.078 Uiso 1 1 calc R . . . .
C3 C 0.5945(4) 0.9403(3) 0.4044(3) 0.0958(12) Uani 1 1 d . . . . .
H3A H 0.5572 0.9996 0.3809 0.144 Uiso 1 1 calc GR . . . .
H3B H 0.6785 0.9511 0.4405 0.144 Uiso 1 1 calc GR . . . .
H3C H 0.5432 0.9113 0.4444 0.144 Uiso 1 1 calc GR . . . .
C4 C 0.6014(3) 0.8765(2) 0.3228(2) 0.0701(8) Uani 1 1 d . . . . .
H4A H 0.5162 0.8652 0.2872 0.084 Uiso 1 1 calc R . . . .
H4B H 0.6491 0.9078 0.2807 0.084 Uiso 1 1 calc R . . . .
C5 C 0.5950(3) 0.70720(18) 0.36773(19) 0.0514(6) Uani 1 1 d . . . . .
C6 C 0.6496(2) 0.61642(18) 0.37737(18) 0.0492(6) Uani 1 1 d . . . . .
H6 H 0.7366 0.6097 0.3806 0.059 Uiso 1 1 calc R . . . .
C7 C 0.5764(3) 0.53758(18) 0.38213(18) 0.0478(6) Uani 1 1 d . . . . .
C8 C 0.4428(2) 0.54649(19) 0.37986(18) 0.0508(6) Uani 1 1 d . . . . .
C9 C 0.3922(3) 0.6381(2) 0.3770(2) 0.0573(7) Uani 1 1 d . . . . .
H9 H 0.3067 0.6456 0.3787 0.069 Uiso 1 1 calc R . . . .
C10 C 0.4636(3) 0.7161(2) 0.3717(2) 0.0602(7) Uani 1 1 d . . . . .
H10 H 0.4270 0.7759 0.3706 0.072 Uiso 1 1 calc R . . . .
C11 C 0.3592(3) 0.47031(19) 0.37759(19) 0.0550(7) Uani 1 1 d . . . . .
H11 H 0.2744 0.4842 0.3774 0.066 Uiso 1 1 calc R . . . .
C12 C 0.3066(3) 0.30248(19) 0.37401(19) 0.0536(6) Uani 1 1 d . . . . .
C13 C 0.3533(3) 0.2146(2) 0.3554(2) 0.0626(7) Uani 1 1 d . . . . .
H13 H 0.4350 0.2092 0.3433 0.075 Uiso 1 1 calc R . . . .
C14 C 0.2790(3) 0.13541(19) 0.3548(2) 0.0586(7) Uani 1 1 d . . . . .
H14 H 0.3112 0.0770 0.3413 0.070 Uiso 1 1 calc R . . . .
C15 C 0.1570(3) 0.13982(17) 0.37389(18) 0.0490(6) Uani 1 1 d . . . . .
C16 C 0.1107(3) 0.22865(19) 0.3903(2) 0.0554(6) Uani 1 1 d . . . . .
H16 H 0.0285 0.2343 0.4014 0.066 Uiso 1 1 calc R . . . .
C17 C 0.1853(3) 0.30998(19) 0.3906(2) 0.0577(7) Uani 1 1 d . . . . .
H17 H 0.1528 0.3690 0.4020 0.069 Uiso 1 1 calc R . . . .
C18 C 0.0822(3) 0.05213(17) 0.37743(18) 0.0487(6) Uani 1 1 d . . . . .
C19 C -0.0578(3) 0.0549(2) 0.3710(2) 0.0637(8) Uani 1 1 d . . . . .
H19A H -0.0766 0.0472 0.4334 0.096 Uiso 1 1 calc GR . . . .
H19B H -0.0967 0.0046 0.3305 0.096 Uiso 1 1 calc GR . . . .
H19C H -0.0903 0.1147 0.3451 0.096 Uiso 1 1 calc GR . . . .
C20 C 0.1505(4) -0.1849(2) 0.4051(3) 0.0894(12) Uani 1 1 d . . . . .
H20A H 0.1984 -0.1891 0.3552 0.134 Uiso 1 1 calc GR . . . .
H20B H 0.0995 -0.2408 0.4047 0.134 Uiso 1 1 calc GR . . . .
H20C H 0.2077 -0.1795 0.4653 0.134 Uiso 1 1 calc GR . . . .

loop_
_atom_site_aniso_label
_atom_site_aniso_U_11
_atom_site_aniso_U_22
_atom_site_aniso_U_33
_atom_site_aniso_U_23
_atom_site_aniso_U_13
_atom_site_aniso_U_12
Cl1 0.0675(5) 0.0618(5) 0.0973(6) 0.0073(4) 0.0217(4) -0.0082(4)
C15 0.0578(15) 0.0394(13) 0.0514(14) 0.0023(10) 0.0148(11) -0.0086(11)
O2 0.0612(12) 0.0383(10) 0.1137(18) -0.0009(10) 0.0255(11) -0.0146(9)
N2 0.0602(14) 0.0488(13) 0.0671(14) 0.0003(10) 0.0228(11) -0.0115(10)
O1 0.0549(11) 0.0455(10) 0.0859(14) -0.0040(9) 0.0261(10) -0.0125(8)
C11 0.0577(16) 0.0524(15) 0.0580(16) -0.0019(12) 0.0186(12) -0.0158(12)
C7 0.0555(14) 0.0425(13) 0.0487(13) -0.0027(10) 0.0187(11) -0.0120(11)
C6 0.0472(13) 0.0487(14) 0.0547(14) -0.0019(11) 0.0172(11) -0.0146(11)
C9 0.0484(14) 0.0539(16) 0.0723(18) 0.0025(13) 0.0185(13) -0.0095(12)
C5 0.0534(14) 0.0468(14) 0.0562(15) -0.0005(11) 0.0158(12) -0.0152(11)
C8 0.0507(14) 0.0538(15) 0.0511(14) -0.0003(11) 0.0177(11) -0.0175(12)
O3 0.0639(13) 0.0820(16) 0.0917(16) -0.0061(13) 0.0193(12) -0.0225(11)
C13 0.0601(16) 0.0503(16) 0.085(2) -0.0007(14) 0.0332(15) -0.0099(13)
C17 0.0682(17) 0.0390(13) 0.0676(17) -0.0045(12) 0.0175(14) -0.0033(12)
C2 0.0520(15) 0.0512(16) 0.092(2) 0.0090(15) 0.0157(14) -0.0200(13)
C4 0.0700(19) 0.0556(17) 0.084(2) 0.0110(15) 0.0141(16) -0.0106(15)
C19 0.0527(16) 0.0564(17) 0.083(2) 0.0087(14) 0.0158(14) -0.0071(13)
C1 0.072(2) 0.088(2) 0.098(3) 0.024(2) 0.0332(19) -0.0049(18)
C3 0.101(3) 0.072(2) 0.109(3) -0.008(2) 0.007(2) 0.004(2)
C16 0.0561(15) 0.0490(15) 0.0641(16) -0.0014(12) 0.0191(12) -0.0078(12)
N1 0.0550(13) 0.0461(12) 0.0813(16) 0.0083(11) 0.0170(11) -0.0126(10)
C14 0.0600(16) 0.0421(14) 0.0788(19) 0.0004(13) 0.0264(14) -0.0102(12)
C12 0.0553(15) 0.0498(15) 0.0587(15) 0.0017(12) 0.0187(12) -0.0150(12)
C18 0.0520(14) 0.0428(14) 0.0532(14) -0.0003(11) 0.0153(11) -0.0099(11)
C20 0.082(2) 0.0408(16) 0.150(4) -0.0039(19) 0.033(2) -0.0025(16)
C10 0.0540(15) 0.0494(15) 0.079(2) 0.0020(13) 0.0187(13) -0.0067(12)
N3 0.0535(13) 0.0410(12) 0.0864(17) -0.0037(11) 0.0219(12) -0.0153(10)

loop_
_atom_type_symbol
_atom_type_description
_atom_type_scat_dispersion_real
_atom_type_scat_dispersion_imag
_atom_type_scat_source
C C 0.0181 0.0091 'International Tables Vol C Tables 4.2.6.8 and 6.1.1.4'
H H 0.0000 0.0000 'International Tables Vol C Tables 4.2.6.8 and 6.1.1.4'
Cl Cl 0.3639 0.7018 'International Tables Vol C Tables 4.2.6.8 and 6.1.1.4'
N N 0.0311 0.0180 'International Tables Vol C Tables 4.2.6.8 and 6.1.1.4'
O O 0.0492 0.0322 'International Tables Vol C Tables 4.2.6.8 and 6.1.1.4'

loop_
_geom_angle_atom_site_label_1
_geom_angle_atom_site_label_2
_geom_angle_atom_site_label_3
_geom_angle
_geom_angle_site_symmetry_1
_geom_angle_site_symmetry_3
C16 C15 C14 117.2(2) . .
C16 C15 C18 122.4(2) . .
C14 C15 C18 120.4(2) . .
N3 O2 C20 108.4(2) . .
C11 N2 C12 125.9(2) . .
C7 O1 H1 109.5 . .
N2 C11 H11 117.5 . .
N2 C11 C8 125.0(3) . .
C8 C11 H11 117.5 . .
O1 C7 C6 122.7(2) . .
O1 C7 C8 116.8(2) . .
C6 C7 C8 120.5(2) . .
C7 C6 H6 119.6 . .
C7 C6 C5 120.8(2) . .
C5 C6 H6 119.6 . .
C8 C9 H9 118.9 . .
C10 C9 H9 118.9 . .
C10 C9 C8 122.2(3) . .
C6 C5 C10 118.2(2) . .
N1 C5 C6 121.8(2) . .
N1 C5 C10 119.9(2) . .
C11 C8 C7 124.6(3) . .
C11 C8 C9 117.8(2) . .
C9 C8 C7 117.5(2) . .
H3D O3 H3E 109.5 . .
C14 C13 H13 120.0 . .
C14 C13 C12 119.9(3) . .
C12 C13 H13 120.0 . .
C16 C17 H17 120.1 . .
C12 C17 H17 120.1 . .
C12 C17 C16 119.9(3) . .
H2A C2 H2B 107.8 . .
C1 C2 H2A 109.1 . .
C1 C2 H2B 109.1 . .
N1 C2 H2A 109.1 . .
N1 C2 H2B 109.1 . .
N1 C2 C1 112.5(3) . .
H4A C4 H4B 107.8 . .
C3 C4 H4A 109.0 . .
C3 C4 H4B 109.0 . .
N1 C4 H4A 109.0 . .
N1 C4 H4B 109.0 . .
N1 C4 C3 112.8(3) . .
H19A C19 H19B 109.5 . .
H19A C19 H19C 109.5 . .
H19B C19 H19C 109.5 . .
C18 C19 H19A 109.5 . .
C18 C19 H19B 109.5 . .
C18 C19 H19C 109.5 . .
C2 C1 H1A 109.5 . .
C2 C1 H1B 109.5 . .
C2 C1 H1C 109.5 . .
H1A C1 H1B 109.5 . .
H1A C1 H1C 109.5 . .
H1B C1 H1C 109.5 . .
C4 C3 H3A 109.5 . .
C4 C3 H3B 109.5 . .
C4 C3 H3C 109.5 . .
H3A C3 H3B 109.5 . .
H3A C3 H3C 109.5 . .
H3B C3 H3C 109.5 . .
C15 C16 C17 121.3(2) . .
C15 C16 H16 119.4 . .
C17 C16 H16 119.4 . .
C5 N1 C2 121.6(2) . .
C5 N1 C4 122.5(2) . .
C2 N1 C4 115.1(2) . .
C15 C14 H14 119.0 . .
C13 C14 C15 122.1(3) . .
C13 C14 H14 119.0 . .
C13 C12 N2 116.8(2) . .
C17 C12 N2 123.5(2) . .
C17 C12 C13 119.7(2) . .
C15 C18 C19 121.6(2) . .
N3 C18 C15 114.7(2) . .
N3 C18 C19 123.8(2) . .
O2 C20 H20A 109.5 . .
O2 C20 H20B 109.5 . .
O2 C20 H20C 109.5 . .
H20A C20 H20B 109.5 . .
H20A C20 H20C 109.5 . .
H20B C20 H20C 109.5 . .
C9 C10 C5 120.4(3) . .
C9 C10 H10 119.8 . .
C5 C10 H10 119.8 . .
C18 N3 O2 111.8(2) . .

loop_
_geom_bond_atom_site_label_1
_geom_bond_atom_site_label_2
_geom_bond_distance
_geom_bond_site_symmetry_2
C15 C16 1.386(4) .
C15 C14 1.391(4) .
C15 C18 1.482(3) .
O2 C20 1.411(4) .
O2 N3 1.407(3) .
N2 C11 1.298(4) .
N2 C12 1.434(3) .
O1 H1 0.8200 .
O1 C7 1.340(3) .
C11 H11 0.9300 .
C11 C8 1.397(3) .
C7 C6 1.372(3) .
C7 C8 1.433(4) .
C6 H6 0.9300 .
C6 C5 1.405(4) .
C9 H9 0.9300 .
C9 C8 1.400(4) .
C9 C10 1.352(4) .
C5 N1 1.346(3) .
C5 C10 1.428(4) .
O3 H3D 0.8499 .
O3 H3E 0.8502 .
C13 H13 0.9300 .
C13 C14 1.373(4) .
C13 C12 1.384(4) .
C17 H17 0.9300 .
C17 C16 1.399(4) .
C17 C12 1.372(4) .
C2 H2A 0.9700 .
C2 H2B 0.9700 .
C2 C1 1.502(5) .
C2 N1 1.464(4) .
C4 H4A 0.9700 .
C4 H4B 0.9700 .
C4 C3 1.490(5) .
C4 N1 1.482(4) .
C19 H19A 0.9600 .
C19 H19B 0.9600 .
C19 H19C 0.9600 .
C19 C18 1.488(4) .
C1 H1A 0.9600 .
C1 H1B 0.9600 .
C1 H1C 0.9600 .
C3 H3A 0.9600 .
C3 H3B 0.9600 .
C3 H3C 0.9600 .
C16 H16 0.9300 .
C14 H14 0.9300 .
C18 N3 1.275(3) .
C20 H20A 0.9600 .
C20 H20B 0.9600 .
C20 H20C 0.9600 .
C10 H10 0.9300 .

loop_
_geom_torsion_atom_site_label_1
_geom_torsion_atom_site_label_2
_geom_torsion_atom_site_label_3
_geom_torsion_atom_site_label_4
_geom_torsion
_geom_torsion_site_symmetry_1
_geom_torsion_site_symmetry_2
_geom_torsion_site_symmetry_3
_geom_torsion_site_symmetry_4
C15 C18 N3 O2 179.8(2) . . . .
N2 C11 C8 C7 -1.2(4) . . . .
N2 C11 C8 C9 176.9(3) . . . .
O1 C7 C6 C5 176.6(2) . . . .
O1 C7 C8 C11 -3.1(4) . . . .
O1 C7 C8 C9 178.8(2) . . . .
C11 N2 C12 C13 169.0(3) . . . .
C11 N2 C12 C17 -11.7(4) . . . .
C7 C6 C5 N1 -173.0(3) . . . .
C7 C6 C5 C10 5.6(4) . . . .
C6 C7 C8 C11 175.3(3) . . . .
C6 C7 C8 C9 -2.8(4) . . . .
C6 C5 N1 C2 -1.9(4) . . . .
C6 C5 N1 C4 166.8(3) . . . .
C6 C5 C10 C9 -5.1(4) . . . .
C8 C7 C6 C5 -1.6(4) . . . .
C8 C9 C10 C5 0.7(5) . . . .
C19 C18 N3 O2 0.3(4) . . . .
C1 C2 N1 C5 86.1(3) . . . .
C1 C2 N1 C4 -83.4(3) . . . .
C3 C4 N1 C5 93.6(4) . . . .
C3 C4 N1 C2 -97.0(3) . . . .
C16 C15 C14 C13 2.3(4) . . . .
C16 C15 C18 C19 17.9(4) . . . .
C16 C15 C18 N3 -161.6(3) . . . .
C16 C17 C12 N2 -178.1(3) . . . .
C16 C17 C12 C13 1.2(4) . . . .
N1 C5 C10 C9 173.5(3) . . . .
C14 C15 C16 C17 -1.9(4) . . . .
C14 C15 C18 C19 -163.0(3) . . . .
C14 C15 C18 N3 17.5(4) . . . .
C14 C13 C12 N2 178.5(3) . . . .
C14 C13 C12 C17 -0.8(5) . . . .
C12 N2 C11 C8 179.5(3) . . . .
C12 C13 C14 C15 -1.0(5) . . . .
C12 C17 C16 C15 0.2(4) . . . .
C18 C15 C16 C17 177.2(3) . . . .
C18 C15 C14 C13 -176.9(3) . . . .
C20 O2 N3 C18 -177.4(3) . . . .
C10 C9 C8 C11 -175.0(3) . . . .
C10 C9 C8 C7 3.2(4) . . . .
C10 C5 N1 C2 179.5(3) . . . .
C10 C5 N1 C4 -11.8(4) . . . .
